data_1519739
loop_
_publ_author_name
'Skabara, Peter J.'
'Coles, Simon J.'
'Hursthouse, Michael B.'

_publ_section_title
;
 C10H22SeSn2
;
_journal_name_full 'Crystal Structure Report Archive'
_journal_page_first 1005
_journal_year 2004
_chemical_formula_sum 'C10 H22 Se Sn2'
_chemical_formula_weight 458.62
_space_group_IT_number 113
_symmetry_cell_setting tetragonal
_symmetry_space_group_name_Hall 'P -4 2ab'
_symmetry_space_group_name_H-M 'P -4 21 m'
_atom_sites_solution_hydrogens geom
_atom_sites_solution_primary direct
_atom_sites_solution_secondary difmap
_cell_angle_alpha 90.00
_cell_angle_beta 90.00
_cell_angle_gamma 90.00
_cell_formula_units_Z 2
_cell_length_a 10.6034(2)
_cell_length_b 10.6034(1)
_cell_length_c 6.3943(2)
_cell_measurement_reflns_used 9115
_cell_measurement_temperature 120(2)
_cell_measurement_theta_max 27.48
_cell_measurement_theta_min 2.91
_cell_volume 718.92(3)
_computing_cell_refinement 'DENZO and COLLECT'
_computing_data_collection
;
'DENZO (Otwinowski and Minor, 1997) & COLLECT (Hooft, 1998) '
;
_computing_data_reduction 'DENZO and COLLECT'
_computing_publication_material SHELXL-97
_computing_structure_refinement 'SHELXL-97 (Sheldrick, 2008)'
_computing_structure_solution 'SHELXS-97 (Sheldrick, 2008)'
_diffrn_ambient_temperature 120(2)
_diffrn_measured_fraction_theta_full 0.996
_diffrn_measured_fraction_theta_max 0.996
_diffrn_measurement_device_type 'Enraf Nonius KappaCCD area detector'
_diffrn_measurement_method '\w and \f scans to fill Ewald sphere'
_diffrn_radiation_monochromator graphite
_diffrn_radiation_source 'Enraf Nonius FR591 rotating anode'
_diffrn_radiation_type MoK\a
_diffrn_radiation_wavelength 0.71073
_diffrn_reflns_av_R_equivalents 0.1260
_diffrn_reflns_av_sigmaI/netI 0.0434
_diffrn_reflns_limit_h_max 13
_diffrn_reflns_limit_h_min -13
_diffrn_reflns_limit_k_max 13
_diffrn_reflns_limit_k_min -13
_diffrn_reflns_limit_l_max 8
_diffrn_reflns_limit_l_min -8
_diffrn_reflns_number 9974
_diffrn_reflns_theta_full 27.57
_diffrn_reflns_theta_max 27.57
_diffrn_reflns_theta_min 3.19
_exptl_absorpt_coefficient_mu 5.970
_exptl_absorpt_correction_T_max 0.4887
_exptl_absorpt_correction_T_min 0.1987
_exptl_absorpt_correction_type multi-scan
_exptl_absorpt_process_details 'SORTAV (Blessing, 1997)'
_exptl_crystal_colour colourless
_exptl_crystal_density_diffrn 2.119
_exptl_crystal_density_method 'not measured'
_exptl_crystal_description block
_exptl_crystal_F_000 432
_exptl_crystal_size_max 0.40
_exptl_crystal_size_mid 0.28
_exptl_crystal_size_min 0.14
_refine_diff_density_max 2.145
_refine_diff_density_min -1.662
_refine_diff_density_rms 0.280
_refine_ls_abs_structure_details 'Flack H D (1983), Acta Cryst. A39, 876-881'
_refine_ls_abs_structure_Flack 0.12(3)
_refine_ls_extinction_coef 0.033(3)
_refine_ls_extinction_expression Fc^*^=kFc[1+0.001xFc^2^\l^3^/sin(2\q)]^-1/4^
_refine_ls_extinction_method SHELXL
_refine_ls_goodness_of_fit_ref 1.221
_refine_ls_hydrogen_treatment constr
_refine_ls_matrix_type full
_refine_ls_number_parameters 42
_refine_ls_number_reflns 896
_refine_ls_number_restraints 0
_refine_ls_restrained_S_all 1.221
_refine_ls_R_factor_all 0.0378
_refine_ls_R_factor_gt 0.0378
_refine_ls_shift/su_max 0.000
_refine_ls_shift/su_mean 0.000
_refine_ls_structure_factor_coef Fsqd
_refine_ls_weighting_details 'calc w=1/[\s^2^(Fo^2^)+(0.0524P)^2^+0.7327P] where P=(Fo^2^+2Fc^2^)/3'
_refine_ls_weighting_scheme calc
_refine_ls_wR_factor_gt 0.0928
_refine_ls_wR_factor_ref 0.0928
_reflns_number_gt 895
_reflns_number_total 896
_reflns_threshold_expression >2\s(I)
_cod_data_source_file eCrystal-1005.cif
_cod_data_source_block s92
_cod_depositor_comments
;
Citation :
Skabara, Peter J. and Coles, Simon J. and Hursthouse, Michael B. (2004) 
University of Southampton, Crystal Structure Report Archive. 
(doi:10.5258/ecrystals/1005)

More at:
http://ecrystals.chem.soton.ac.uk/1005/

The following automatic conversions were performed:

'_symmetry_cell_setting' value 'Tetragonal' changed to 'tetragonal'
according to the built-in table from CIF Core dictionary named
'cif_core.dic' version 2.4.1 from 2010-06-29.

Automatic conversion script
Id: cif_fix_values 3392 2015-05-12 13:50:21Z andrius 
;
_cod_original_cell_volume 718.92(2)
_cod_original_sg_symbol_H-M 'P -4 2(1) m'
_cod_database_code 1519739

loop_
_symmetry_equiv_pos_as_xyz
'x, y, z'
'y, -x, -z'
'-x, -y, z'
'-y, x, -z'
'x+1/2, -y+1/2, -z'
'-y+1/2, -x+1/2, z'
'-x+1/2, y+1/2, -z'
'y+1/2, x+1/2, z'

loop_
_atom_site_label
_atom_site_type_symbol
_atom_site_fract_x
_atom_site_fract_y
_atom_site_fract_z
_atom_site_U_iso_or_equiv
_atom_site_adp_type
_atom_site_occupancy
_atom_site_symmetry_multiplicity
_atom_site_calc_flag
_atom_site_refinement_flags
_atom_site_disorder_assembly
_atom_site_disorder_group
Sn1 Sn 0.27057(3) 0.22943(3) 0.38831(8) 0.0230(2) Uani 1 2 d S . .
Se1 Se 0.5000 0.0000 0.53993(18) 0.0251(3) Uani 1 4 d S . .
C1 C 0.4107(5) 0.0893(5) 0.3342(13) 0.0271(16) Uani 1 2 d S . .
C2 C 0.4529(5) 0.0471(5) 0.1453(13) 0.0268(16) Uani 1 2 d S . .
H2A H 0.4858 0.1205 0.0667 0.032 Uiso 0.50 1 calc PR . .
H2B H 0.3795 0.0142 0.0667 0.032 Uiso 0.50 1 calc PR . .
C3 C 0.2455(6) 0.2545(6) 0.7179(15) 0.0329(17) Uani 1 2 d S . .
H3A H 0.2306 0.1724 0.7838 0.049 Uiso 0.50 1 calc PR . .
H3B H 0.1730 0.3097 0.7431 0.049 Uiso 0.50 1 calc PR . .
H3C H 0.3215 0.2928 0.7777 0.049 Uiso 0.50 1 calc PR . .
C4 C 0.1019(6) 0.1613(6) 0.2467(11) 0.0341(13) Uani 1 1 d . . .
H4A H 0.1163 0.0762 0.1917 0.051 Uiso 1 1 calc R . .
H4B H 0.0775 0.2176 0.1320 0.051 Uiso 1 1 calc R . .
H4C H 0.0343 0.1588 0.3511 0.051 Uiso 1 1 calc R . .

loop_
_atom_site_aniso_label
_atom_site_aniso_U_11
_atom_site_aniso_U_22
_atom_site_aniso_U_33
_atom_site_aniso_U_23
_atom_site_aniso_U_13
_atom_site_aniso_U_12
Sn1 0.0199(3) 0.0199(3) 0.0293(3) -0.00036(12) 0.00036(12) 0.00220(16)
Se1 0.0250(3) 0.0250(3) 0.0253(5) 0.000 0.000 0.0050(4)
C1 0.022(2) 0.022(2) 0.037(4) -0.001(2) 0.001(2) 0.003(3)
C2 0.024(2) 0.024(2) 0.033(4) 0.002(2) -0.002(2) 0.007(3)
C3 0.027(2) 0.027(2) 0.044(5) -0.005(3) 0.005(3) 0.002(3)
C4 0.028(3) 0.035(3) 0.039(3) -0.005(3) -0.005(3) 0.000(2)

loop_
_atom_type_symbol
_atom_type_description
_atom_type_scat_dispersion_real
_atom_type_scat_dispersion_imag
_atom_type_scat_source
C C 0.0033 0.0016 'International Tables Vol C Tables 4.2.6.8 and 6.1.1.4'
H H 0.0000 0.0000 'International Tables Vol C Tables 4.2.6.8 and 6.1.1.4'
Se Se -0.0929 2.2259 'International Tables Vol C Tables 4.2.6.8 and 6.1.1.4'
Sn Sn -0.6537 1.4246 'International Tables Vol C Tables 4.2.6.8 and 6.1.1.4'

loop_
_geom_angle_atom_site_label_1
_geom_angle_atom_site_label_2
_geom_angle_atom_site_label_3
_geom_angle
_geom_angle_site_symmetry_1
_geom_angle_site_symmetry_3
C1 Sn1 C4 106.3(2) . .
C1 Sn1 C4 106.3(2) . 6
C4 Sn1 C4 112.9(4) . 6
C1 Sn1 C3 109.5(3) . .
C4 Sn1 C3 110.9(2) . .
C4 Sn1 C3 110.9(2) 6 .
C1 Se1 C1 91.0(5) 3_655 .
C2 C1 Se1 106.8(5) . .
C2 C1 Sn1 127.0(6) . .
Se1 C1 Sn1 126.2(4) . .
C1 C2 C2 117.7(4) . 3_655
C1 C2 H2A 107.9 . .
C2 C2 H2A 107.9 3_655 .
C1 C2 H2B 107.9 . .
C2 C2 H2B 107.9 3_655 .
H2A C2 H2B 107.2 . .
Sn1 C3 H3A 109.5 . .
Sn1 C3 H3B 109.5 . .
H3A C3 H3B 109.5 . .
Sn1 C3 H3C 109.5 . .
H3A C3 H3C 109.5 . .
H3B C3 H3C 109.5 . .
Sn1 C4 H4A 109.5 . .
Sn1 C4 H4B 109.5 . .
H4A C4 H4B 109.5 . .
Sn1 C4 H4C 109.5 . .
H4A C4 H4C 109.5 . .
H4B C4 H4C 109.5 . .

loop_
_geom_bond_atom_site_label_1
_geom_bond_atom_site_label_2
_geom_bond_distance
_geom_bond_site_symmetry_2
Sn1 C1 2.129(8) .
Sn1 C4 2.131(6) .
Sn1 C4 2.131(6) 6
Sn1 C3 2.141(9) .
Se1 C1 1.878(8) 3_655
Se1 C1 1.878(8) .
C1 C2 1.364(11) .
C2 C2 1.413(15) 3_655
C2 H2A 0.9900 .
C2 H2B 0.9900 .
C3 H3A 0.9800 .
C3 H3B 0.9800 .
C3 H3C 0.9800 .
C4 H4A 0.9800 .
C4 H4B 0.9800 .
C4 H4C 0.9800 .

loop_
_geom_torsion_atom_site_label_1
_geom_torsion_atom_site_label_2
_geom_torsion_atom_site_label_3
_geom_torsion_atom_site_label_4
_geom_torsion
_geom_torsion_site_symmetry_1
_geom_torsion_site_symmetry_2
_geom_torsion_site_symmetry_3
_geom_torsion_site_symmetry_4
C1 Se1 C1 C2 0.0 3_655 . . .
C1 Se1 C1 Sn1 180.0 3_655 . . .
C4 Sn1 C1 C2 60.2(2) . . . .
C4 Sn1 C1 C2 -60.2(2) 6 . . .
C3 Sn1 C1 C2 180.0 . . . .
C4 Sn1 C1 Se1 -119.8(2) . . . .
C4 Sn1 C1 Se1 119.8(2) 6 . . .
C3 Sn1 C1 Se1 0.0 . . . .
Se1 C1 C2 C2 0.000(1) . . . 3_655
Sn1 C1 C2 C2 180.000(1) . . . 3_655
